data_1552777
loop_
_publ_author_name
'KIWADA, Tatsuto'
'TAKAYAMA, Hiroshi'
'KATAKASU, Hiromu'
'ODANI, Akira'

_publ_section_title
;
 Crystal Structure of
 [&lt;i&gt;N&lt;/i&gt;-(9-Anthracenylmethyl)-1,3-propanediamine](2,2&#x2032;-bipyridine)platinum(II)
 Chloride
;
_journal_issue 0
_journal_name_full 'X-ray Structure Analysis Online'
_journal_page_first 39
_journal_paper_doi 10.2116/xraystruct.35.39
_journal_volume 35
_journal_year 2019
_chemical_formula_sum 'C28 H28 Cl2 N4 Pt'
_chemical_formula_weight 686.53
_space_group_crystal_system monoclinic
_space_group_IT_number 14
_space_group_name_Hall '-P 2ybc'
_space_group_name_H-M_alt 'P 1 21/c 1'
_atom_sites_solution_hydrogens geom
_audit_creation_method SHELXL-2018/3
_cell_angle_alpha 90
_cell_angle_beta 100.501(2)
_cell_angle_gamma 90
_cell_formula_units_Z 4
_cell_length_a 11.2466(7)
_cell_length_b 17.3553(10)
_cell_length_c 13.7027(9)
_cell_measurement_reflns_used 20843
_cell_measurement_temperature 298(2)
_cell_measurement_theta_max 27.44
_cell_measurement_theta_min 3.02
_cell_volume 2629.8(3)
_computing_structure_refinement 'SHELXL-2018/3 (Sheldrick, 2018)'
_diffrn_ambient_temperature 298(2)
_diffrn_measured_fraction_theta_full 0.998
_diffrn_measured_fraction_theta_max 0.997
_diffrn_measurement_device_type 'Rigaku CCD Diffractometer'
_diffrn_radiation_type MoK\a
_diffrn_radiation_wavelength 0.71075
_diffrn_reflns_av_R_equivalents 0.0430
_diffrn_reflns_av_unetI/netI 0.0338
_diffrn_reflns_Laue_measured_fraction_full 0.998
_diffrn_reflns_Laue_measured_fraction_max 0.997
_diffrn_reflns_limit_h_max 14
_diffrn_reflns_limit_h_min -14
_diffrn_reflns_limit_k_max 21
_diffrn_reflns_limit_k_min -22
_diffrn_reflns_limit_l_max 17
_diffrn_reflns_limit_l_min -17
_diffrn_reflns_number 25068
_diffrn_reflns_point_group_measured_fraction_full 0.998
_diffrn_reflns_point_group_measured_fraction_max 0.997
_diffrn_reflns_theta_full 25.242
_diffrn_reflns_theta_max 27.447
_diffrn_reflns_theta_min 3.024
_exptl_absorpt_coefficient_mu 5.563
_exptl_absorpt_correction_T_max 0.330
_exptl_absorpt_correction_T_min 0.170
_exptl_absorpt_correction_type multi-scan
_exptl_crystal_colour yellow
_exptl_crystal_density_diffrn 1.734
_exptl_crystal_description prism
_exptl_crystal_F_000 1344
_exptl_crystal_size_max 0.5
_exptl_crystal_size_mid 0.5
_exptl_crystal_size_min 0.1
_refine_diff_density_max 1.742
_refine_diff_density_min -0.859
_refine_diff_density_rms 0.099
_refine_ls_extinction_method none
_refine_ls_goodness_of_fit_ref 1.085
_refine_ls_hydrogen_treatment constr
_refine_ls_matrix_type full
_refine_ls_number_parameters 316
_refine_ls_number_reflns 5995
_refine_ls_number_restraints 0
_refine_ls_restrained_S_all 1.085
_refine_ls_R_factor_all 0.0328
_refine_ls_R_factor_gt 0.0271
_refine_ls_shift/su_max 0.002
_refine_ls_shift/su_mean 0.000
_refine_ls_structure_factor_coef Fsqd
_refine_ls_weighting_details 'w=1/[\s^2^(Fo^2^)+(0.0208P)^2^+3.1552P] where P=(Fo^2^+2Fc^2^)/3'
_refine_ls_weighting_scheme calc
_refine_ls_wR_factor_gt 0.0600
_refine_ls_wR_factor_ref 0.0619
_reflns_Friedel_coverage 0.000
_reflns_number_gt 5304
_reflns_number_total 5995
_reflns_threshold_expression 'I > 2\s(I)'
_cod_data_source_file 35_39_1.txt
_cod_data_source_block complex
_cod_original_sg_symbol_H-M 'P 21/c'
_cod_database_code 1552777
_shelx_shelxl_version_number 2018/3
_shelx_space_group_comment
;
The symmetry employed for this shelxl refinement is uniquely defined
by the following loop, which should always be used as a source of
symmetry information in preference to the above space-group names.
They are only intended as comments.
;

loop_
_space_group_symop_operation_xyz
'x, y, z'
'-x, y+1/2, -z+1/2'
'-x, -y, -z'
'x, -y-1/2, z-1/2'

loop_
_atom_site_label
_atom_site_type_symbol
_atom_site_fract_x
_atom_site_fract_y
_atom_site_fract_z
_atom_site_U_iso_or_equiv
_atom_site_adp_type
_atom_site_occupancy
_atom_site_site_symmetry_order
_atom_site_calc_flag
_atom_site_refinement_flags_posn
_atom_site_refinement_flags_adp
C1 C 0.3683(3) 0.1303(2) 0.4280(3) 0.0366(8) Uani 1 1 d . .
H1 H 0.324557 0.084529 0.420522 0.044 Uiso 1 1 calc R U
C2 C 0.4928(3) 0.1266(3) 0.4503(3) 0.0449(10) Uani 1 1 d . .
H2 H 0.531759 0.079160 0.458198 0.054 Uiso 1 1 calc R U
C3 C 0.5579(3) 0.1931(3) 0.4607(3) 0.0462(10) Uani 1 1 d . .
H3 H 0.642019 0.191606 0.473373 0.055 Uiso 1 1 calc R U
C4 C 0.4978(3) 0.2626(2) 0.4522(3) 0.0426(9) Uani 1 1 d . .
H4 H 0.541264 0.308432 0.459751 0.051 Uiso 1 1 calc R U
C5 C 0.3728(3) 0.2642(2) 0.4325(3) 0.0324(8) Uani 1 1 d . .
C6 C 0.2992(3) 0.3340(2) 0.4341(3) 0.0350(8) Uani 1 1 d . .
C7 C 0.3480(4) 0.4074(2) 0.4484(3) 0.0493(10) Uani 1 1 d . .
H7 H 0.430833 0.414759 0.453539 0.059 Uiso 1 1 calc R U
C8 C 0.2736(4) 0.4692(2) 0.4548(3) 0.0518(11) Uani 1 1 d . .
H8 H 0.305167 0.518692 0.464269 0.062 Uiso 1 1 calc R U
C9 C 0.1525(4) 0.4566(2) 0.4471(3) 0.0522(11) Uani 1 1 d . .
H9 H 0.100622 0.497675 0.451548 0.063 Uiso 1 1 calc R U
C10 C 0.1073(4) 0.3828(2) 0.4328(3) 0.0463(10) Uani 1 1 d . .
H10 H 0.024678 0.374965 0.428231 0.056 Uiso 1 1 calc R U
C11 C -0.1434(3) 0.1774(2) 0.3699(3) 0.0410(9) Uani 1 1 d . .
H11A H -0.224514 0.198545 0.355172 0.049 Uiso 1 1 calc R U
H11B H -0.128558 0.160512 0.438551 0.049 Uiso 1 1 calc R U
C12 C -0.1360(3) 0.1085(2) 0.3034(3) 0.0436(10) Uani 1 1 d . .
H12A H -0.203772 0.074459 0.306147 0.052 Uiso 1 1 calc R U
H12B H -0.142338 0.125953 0.235430 0.052 Uiso 1 1 calc R U
C13 C -0.0197(3) 0.0641(2) 0.3332(3) 0.0406(9) Uani 1 1 d . .
H13A H -0.010149 0.051241 0.403099 0.049 Uiso 1 1 calc R U
H13B H -0.025948 0.016186 0.296259 0.049 Uiso 1 1 calc R U
C14 C 0.0961(3) 0.1100(2) 0.2079(3) 0.0385(9) Uani 1 1 d . .
H14A H 0.024834 0.136662 0.173398 0.046 Uiso 1 1 calc R U
H14B H 0.094973 0.058111 0.181439 0.046 Uiso 1 1 calc R U
C15 C 0.2074(3) 0.1511(2) 0.1890(3) 0.0358(8) Uani 1 1 d . .
C16 C 0.3181(4) 0.1113(2) 0.1976(3) 0.0417(9) Uani 1 1 d . .
C17 C 0.3282(4) 0.0301(3) 0.2132(3) 0.0557(11) Uani 1 1 d . .
H17 H 0.259574 0.001678 0.218443 0.067 Uiso 1 1 calc R U
C18 C 0.4368(5) -0.0065(3) 0.2205(4) 0.0698(14) Uani 1 1 d . .
H18 H 0.440734 -0.059660 0.229514 0.084 Uiso 1 1 calc R U
C19 C 0.5424(5) 0.0346(4) 0.2146(4) 0.0729(16) Uani 1 1 d . .
H19 H 0.615595 0.008572 0.220060 0.087 Uiso 1 1 calc R U
C20 C 0.5389(4) 0.1112(4) 0.2011(3) 0.0640(14) Uani 1 1 d . .
H20 H 0.609748 0.137720 0.197390 0.077 Uiso 1 1 calc R U
C21 C 0.4265(4) 0.1528(3) 0.1924(3) 0.0452(10) Uani 1 1 d . .
C22 C 0.4218(4) 0.2316(3) 0.1809(3) 0.0476(10) Uani 1 1 d . .
H22 H 0.493551 0.258554 0.182209 0.057 Uiso 1 1 calc R U
C23 C 0.3142(4) 0.2718(2) 0.1673(3) 0.0414(9) Uani 1 1 d . .
C24 C 0.3092(5) 0.3539(3) 0.1512(3) 0.0555(12) Uani 1 1 d . .
H24 H 0.380808 0.381143 0.153205 0.067 Uiso 1 1 calc R U
C25 C 0.2041(5) 0.3919(3) 0.1334(4) 0.0606(13) Uani 1 1 d . .
H25 H 0.203312 0.444720 0.122080 0.073 Uiso 1 1 calc R U
C26 C 0.0944(5) 0.3521(3) 0.1317(3) 0.0551(11) Uani 1 1 d . .
H26 H 0.021630 0.378868 0.118835 0.066 Uiso 1 1 calc R U
C27 C 0.0940(4) 0.2746(2) 0.1486(3) 0.0431(9) Uani 1 1 d . .
H27 H 0.020628 0.249575 0.147341 0.052 Uiso 1 1 calc R U
C28 C 0.2034(3) 0.2312(2) 0.1683(3) 0.0353(8) Uani 1 1 d . .
N1 N 0.3081(3) 0.19712(17) 0.4167(2) 0.0311(6) Uani 1 1 d . .
N2 N 0.1787(3) 0.32203(16) 0.4253(2) 0.0330(7) Uani 1 1 d . .
N3 N -0.0556(3) 0.23891(18) 0.3579(2) 0.0340(7) Uani 1 1 d . .
H3NA H -0.066275 0.277314 0.398500 0.041 Uiso 1 1 calc R U
H3NB H -0.075331 0.256849 0.296256 0.041 Uiso 1 1 calc R U
N4 N 0.0916(2) 0.10626(16) 0.3162(2) 0.0320(6) Uani 1 1 d . .
H4N H 0.159867 0.073610 0.345618 0.038 Uiso 1 1 calc R U
Cl1 Cl -0.18182(10) 0.34070(6) 0.51134(9) 0.0546(3) Uani 1 1 d . .
Cl2 Cl 0.21714(10) -0.04748(6) 0.43116(9) 0.0548(3) Uani 1 1 d . .
Pt1 Pt 0.12615(2) 0.21338(2) 0.38280(2) 0.02783(5) Uani 1 1 d . .

loop_
_atom_site_aniso_label
_atom_site_aniso_U_11
_atom_site_aniso_U_22
_atom_site_aniso_U_33
_atom_site_aniso_U_23
_atom_site_aniso_U_13
_atom_site_aniso_U_12
C1 0.0282(18) 0.040(2) 0.039(2) 0.0021(16) 0.0016(15) -0.0018(16)
C2 0.032(2) 0.058(3) 0.042(2) -0.0013(19) -0.0012(17) 0.0091(19)
C3 0.0209(18) 0.071(3) 0.045(2) -0.006(2) 0.0024(16) -0.0009(19)
C4 0.031(2) 0.054(2) 0.042(2) -0.0056(19) 0.0058(17) -0.0103(18)
C5 0.0299(18) 0.0400(19) 0.0269(17) -0.0013(15) 0.0043(14) -0.0052(16)
C6 0.036(2) 0.0393(19) 0.0291(18) 0.0025(15) 0.0060(15) -0.0035(16)
C7 0.046(2) 0.045(2) 0.057(3) -0.003(2) 0.008(2) -0.0148(19)
C8 0.064(3) 0.033(2) 0.058(3) -0.0032(19) 0.012(2) -0.010(2)
C9 0.063(3) 0.034(2) 0.060(3) 0.0003(19) 0.012(2) 0.002(2)
C10 0.040(2) 0.039(2) 0.061(3) -0.0026(19) 0.009(2) -0.0011(17)
C11 0.0233(18) 0.047(2) 0.055(2) 0.0067(19) 0.0127(17) -0.0018(16)
C12 0.0285(19) 0.037(2) 0.063(3) 0.0066(18) 0.0043(18) -0.0058(16)
C13 0.0285(19) 0.0302(18) 0.061(3) 0.0075(17) 0.0027(18) -0.0038(15)
C14 0.0314(19) 0.038(2) 0.043(2) -0.0047(16) -0.0008(16) 0.0006(16)
C15 0.0279(18) 0.046(2) 0.0322(18) -0.0037(16) 0.0017(15) 0.0032(16)
C16 0.036(2) 0.055(2) 0.0333(19) -0.0027(17) 0.0048(16) 0.0084(18)
C17 0.052(3) 0.060(3) 0.056(3) 0.002(2) 0.010(2) 0.015(2)
C18 0.066(3) 0.068(3) 0.073(3) 0.001(3) 0.007(3) 0.029(3)
C19 0.047(3) 0.100(4) 0.071(3) -0.011(3) 0.008(3) 0.036(3)
C20 0.032(2) 0.106(4) 0.053(3) -0.003(3) 0.006(2) 0.018(3)
C21 0.034(2) 0.071(3) 0.0306(19) -0.0023(19) 0.0060(16) 0.008(2)
C22 0.034(2) 0.075(3) 0.034(2) -0.003(2) 0.0064(17) -0.010(2)
C23 0.041(2) 0.055(2) 0.0290(19) -0.0048(17) 0.0081(17) -0.0025(18)
C24 0.062(3) 0.061(3) 0.045(2) -0.012(2) 0.015(2) -0.021(2)
C25 0.079(4) 0.043(2) 0.061(3) -0.005(2) 0.015(3) -0.002(2)
C26 0.062(3) 0.050(3) 0.053(3) -0.003(2) 0.010(2) 0.017(2)
C27 0.039(2) 0.049(2) 0.042(2) -0.0047(18) 0.0076(18) 0.0033(18)
C28 0.034(2) 0.045(2) 0.0261(17) -0.0050(15) 0.0049(15) 0.0004(16)
N1 0.0259(15) 0.0371(16) 0.0299(15) 0.0019(12) 0.0039(12) -0.0011(12)
N2 0.0308(16) 0.0311(15) 0.0367(16) 0.0009(13) 0.0053(13) -0.0029(13)
N3 0.0244(15) 0.0365(16) 0.0410(17) 0.0024(13) 0.0057(13) 0.0030(13)
N4 0.0234(14) 0.0273(14) 0.0439(17) 0.0053(12) 0.0023(12) 0.0012(11)
Cl1 0.0479(6) 0.0449(6) 0.0713(7) -0.0114(5) 0.0113(5) 0.0015(5)
Cl2 0.0460(6) 0.0370(5) 0.0768(8) 0.0131(5) -0.0008(5) 0.0018(4)
Pt1 0.02326(8) 0.02843(8) 0.03112(8) 0.00290(5) 0.00314(5) -0.00021(5)

loop_
_atom_type_symbol
_atom_type_description
_atom_type_scat_dispersion_real
_atom_type_scat_dispersion_imag
_atom_type_scat_source
C C 0.0033 0.0016 'International Tables Vol C Tables 4.2.6.8 and 6.1.1.4'
H H 0.0000 0.0000 'International Tables Vol C Tables 4.2.6.8 and 6.1.1.4'
N N 0.0061 0.0033 'International Tables Vol C Tables 4.2.6.8 and 6.1.1.4'
Cl Cl 0.1484 0.1585 'International Tables Vol C Tables 4.2.6.8 and 6.1.1.4'
Pt Pt -1.7033 8.3905 'International Tables Vol C Tables 4.2.6.8 and 6.1.1.4'

loop_
_geom_angle_atom_site_label_1
_geom_angle_atom_site_label_2
_geom_angle_atom_site_label_3
_geom_angle
N1 C1 C2 122.5(4)
N1 C1 H1 118.7
C2 C1 H1 118.7
C3 C2 C1 119.3(4)
C3 C2 H2 120.3
C1 C2 H2 120.3
C2 C3 C4 119.1(4)
C2 C3 H3 120.4
C4 C3 H3 120.4
C3 C4 C5 120.1(4)
C3 C4 H4 120.0
C5 C4 H4 120.0
N1 C5 C4 120.3(3)
N1 C5 C6 114.8(3)
C4 C5 C6 124.7(3)
N2 C6 C7 121.2(4)
N2 C6 C5 115.4(3)
C7 C6 C5 123.4(4)
C8 C7 C6 119.7(4)
C8 C7 H7 120.1
C6 C7 H7 120.1
C9 C8 C7 118.8(4)
C9 C8 H8 120.6
C7 C8 H8 120.6
C8 C9 C10 119.8(4)
C8 C9 H9 120.1
C10 C9 H9 120.1
N2 C10 C9 122.1(4)
N2 C10 H10 119.0
C9 C10 H10 119.0
N3 C11 C12 113.0(3)
N3 C11 H11A 109.0
C12 C11 H11A 109.0
N3 C11 H11B 109.0
C12 C11 H11B 109.0
H11A C11 H11B 107.8
C13 C12 C11 112.3(3)
C13 C12 H12A 109.1
C11 C12 H12A 109.1
C13 C12 H12B 109.1
C11 C12 H12B 109.1
H12A C12 H12B 107.9
N4 C13 C12 114.5(3)
N4 C13 H13A 108.6
C12 C13 H13A 108.6
N4 C13 H13B 108.6
C12 C13 H13B 108.6
H13A C13 H13B 107.6
N4 C14 C15 111.8(3)
N4 C14 H14A 109.3
C15 C14 H14A 109.3
N4 C14 H14B 109.3
C15 C14 H14B 109.3
H14A C14 H14B 107.9
C16 C15 C28 119.5(4)
C16 C15 C14 120.3(4)
C28 C15 C14 120.1(3)
C15 C16 C17 122.8(4)
C15 C16 C21 119.8(4)
C17 C16 C21 117.4(4)
C18 C17 C16 121.2(5)
C18 C17 H17 119.4
C16 C17 H17 119.4
C17 C18 C19 121.0(5)
C17 C18 H18 119.5
C19 C18 H18 119.5
C20 C19 C18 120.6(5)
C20 C19 H19 119.7
C18 C19 H19 119.7
C19 C20 C21 120.8(5)
C19 C20 H20 119.6
C21 C20 H20 119.6
C22 C21 C16 119.5(4)
C22 C21 C20 121.5(4)
C16 C21 C20 119.1(4)
C21 C22 C23 122.2(4)
C21 C22 H22 118.9
C23 C22 H22 118.9
C22 C23 C28 119.5(4)
C22 C23 C24 122.0(4)
C28 C23 C24 118.5(4)
C25 C24 C23 121.6(4)
C25 C24 H24 119.2
C23 C24 H24 119.2
C24 C25 C26 120.2(4)
C24 C25 H25 119.9
C26 C25 H25 119.9
C27 C26 C25 120.7(4)
C27 C26 H26 119.7
C25 C26 H26 119.7
C26 C27 C28 121.5(4)
C26 C27 H27 119.2
C28 C27 H27 119.2
C15 C28 C27 123.4(4)
C15 C28 C23 119.2(3)
C27 C28 C23 117.4(4)
C1 N1 C5 118.4(3)
C1 N1 Pt1 127.9(2)
C5 N1 Pt1 113.7(2)
C10 N2 C6 118.4(3)
C10 N2 Pt1 127.3(3)
C6 N2 Pt1 113.8(2)
C11 N3 Pt1 119.2(2)
C11 N3 H3NA 107.5
Pt1 N3 H3NA 107.5
C11 N3 H3NB 107.5
Pt1 N3 H3NB 107.5
H3NA N3 H3NB 107.0
C14 N4 C13 110.7(3)
C14 N4 Pt1 111.1(2)
C13 N4 Pt1 117.5(2)
C14 N4 H4N 105.5
C13 N4 H4N 105.5
Pt1 N4 H4N 105.5
N2 Pt1 N1 80.50(12)
N2 Pt1 N3 94.36(12)
N1 Pt1 N3 174.36(12)
N2 Pt1 N4 168.39(12)
N1 Pt1 N4 94.37(11)
N3 Pt1 N4 91.10(12)

loop_
_geom_bond_atom_site_label_1
_geom_bond_atom_site_label_2
_geom_bond_distance
C1 N1 1.338(5)
C1 C2 1.378(5)
C1 H1 0.9300
C2 C3 1.360(6)
C2 H2 0.9300
C3 C4 1.378(6)
C3 H3 0.9300
C4 C5 1.382(5)
C4 H4 0.9300
C5 N1 1.370(5)
C5 C6 1.469(5)
C6 N2 1.355(5)
C6 C7 1.386(5)
C7 C8 1.373(6)
C7 H7 0.9300
C8 C9 1.364(6)
C8 H8 0.9300
C9 C10 1.378(6)
C9 H9 0.9300
C10 N2 1.342(5)
C10 H10 0.9300
C11 N3 1.483(5)
C11 C12 1.516(6)
C11 H11A 0.9700
C11 H11B 0.9700
C12 C13 1.508(5)
C12 H12A 0.9700
C12 H12B 0.9700
C13 N4 1.504(4)
C13 H13A 0.9700
C13 H13B 0.9700
C14 N4 1.496(5)
C14 C15 1.504(5)
C14 H14A 0.9700
C14 H14B 0.9700
C15 C16 1.409(5)
C15 C28 1.419(5)
C16 C17 1.427(6)
C16 C21 1.429(6)
C17 C18 1.364(6)
C17 H17 0.9300
C18 C19 1.401(8)
C18 H18 0.9300
C19 C20 1.342(8)
C19 H19 0.9300
C20 C21 1.442(6)
C20 H20 0.9300
C21 C22 1.375(6)
C22 C23 1.381(6)
C22 H22 0.9300
C23 C28 1.434(5)
C23 C24 1.442(6)
C24 C25 1.335(7)
C24 H24 0.9300
C25 C26 1.411(7)
C25 H25 0.9300
C26 C27 1.364(6)
C26 H26 0.9300
C27 C28 1.426(5)
C27 H27 0.9300
N1 Pt1 2.034(3)
N2 Pt1 2.030(3)
N3 Pt1 2.058(3)
N3 H3NA 0.8900
N3 H3NB 0.8900
N4 Pt1 2.076(3)
N4 H4N 0.9800

loop_
_geom_torsion_atom_site_label_1
_geom_torsion_atom_site_label_2
_geom_torsion_atom_site_label_3
_geom_torsion_atom_site_label_4
_geom_torsion
N1 C1 C2 C3 -0.5(6)
C1 C2 C3 C4 2.3(6)
C2 C3 C4 C5 -0.6(6)
C3 C4 C5 N1 -3.0(6)
C3 C4 C5 C6 172.0(4)
N1 C5 C6 N2 3.5(5)
C4 C5 C6 N2 -171.8(3)
N1 C5 C6 C7 -179.6(4)
C4 C5 C6 C7 5.1(6)
N2 C6 C7 C8 0.7(6)
C5 C6 C7 C8 -176.1(4)
C6 C7 C8 C9 0.1(7)
C7 C8 C9 C10 -0.2(7)
C8 C9 C10 N2 -0.5(7)
N3 C11 C12 C13 68.4(4)
C11 C12 C13 N4 -68.4(5)
N4 C14 C15 C16 82.7(4)
N4 C14 C15 C28 -93.5(4)
C28 C15 C16 C17 -176.7(4)
C14 C15 C16 C17 7.1(6)
C28 C15 C16 C21 4.4(5)
C14 C15 C16 C21 -171.8(3)
C15 C16 C17 C18 179.5(4)
C21 C16 C17 C18 -1.5(6)
C16 C17 C18 C19 1.1(8)
C17 C18 C19 C20 -0.3(8)
C18 C19 C20 C21 0.0(8)
C15 C16 C21 C22 1.2(6)
C17 C16 C21 C22 -177.8(4)
C15 C16 C21 C20 -179.9(4)
C17 C16 C21 C20 1.1(6)
C19 C20 C21 C22 178.5(5)
C19 C20 C21 C16 -0.4(7)
C16 C21 C22 C23 -4.5(6)
C20 C21 C22 C23 176.6(4)
C21 C22 C23 C28 2.0(6)
C21 C22 C23 C24 -177.4(4)
C22 C23 C24 C25 176.7(4)
C28 C23 C24 C25 -2.7(6)
C23 C24 C25 C26 1.1(7)
C24 C25 C26 C27 0.4(7)
C25 C26 C27 C28 -0.2(7)
C16 C15 C28 C27 173.6(3)
C14 C15 C28 C27 -10.2(5)
C16 C15 C28 C23 -6.7(5)
C14 C15 C28 C23 169.4(3)
C26 C27 C28 C15 178.3(4)
C26 C27 C28 C23 -1.4(6)
C22 C23 C28 C15 3.7(5)
C24 C23 C28 C15 -176.9(3)
C22 C23 C28 C27 -176.7(3)
C24 C23 C28 C27 2.8(5)
C2 C1 N1 C5 -3.1(5)
C2 C1 N1 Pt1 179.4(3)
C4 C5 N1 C1 4.8(5)
C6 C5 N1 C1 -170.7(3)
C4 C5 N1 Pt1 -177.4(3)
C6 C5 N1 Pt1 7.1(4)
C9 C10 N2 C6 1.3(6)
C9 C10 N2 Pt1 -169.4(3)
C7 C6 N2 C10 -1.3(5)
C5 C6 N2 C10 175.7(3)
C7 C6 N2 Pt1 170.6(3)
C5 C6 N2 Pt1 -12.4(4)
C12 C11 N3 Pt1 -58.3(4)
C15 C14 N4 C13 -179.3(3)
C15 C14 N4 Pt1 48.2(3)
C12 C13 N4 C14 -72.7(4)
C12 C13 N4 Pt1 56.5(4)
